data_2003282
loop_
_publ_author_name
'Adams, K. J.'
'McGrath, T. D.'
'Welch, A. J.'

_publ_section_title
;
 8-(Ph~2~PCH~2~CH~2~PPh~2~)-8,7-<i>nido</i>-RhSB~9~H~10~.2CH~2~Cl~2~
;
_journal_issue 3
_journal_name_full 'Acta Crystallographica Section C'
_journal_page_first 401
_journal_page_last 403
_journal_paper_doi 10.1107/S0108270194009947
_journal_volume 51
_journal_year 1995
_chemical_compound_source 'slow diffusion of n-hexane into dichloromethane solution at 243 K'
_chemical_formula_moiety 'C28 H38 B9 Cl4 P2 Rh1 S1'
_chemical_formula_sum 'C28 H38 B9 Cl4 P2 Rh S'
_chemical_formula_weight 810.63
_space_group_IT_number 2
_symmetry_cell_setting triclinic
_symmetry_space_group_name_Hall '-P 1'
_symmetry_space_group_name_H-M 'P -1'
_atom_type_scat_source 'IntTabIV(Rh);SHELX76 (Sheldrick, 1976)'
_cell_angle_alpha 98.726(56)
_cell_angle_beta 107.306(40)
_cell_angle_gamma 111.682(39)
_cell_formula_units_Z 2
_cell_length_a 11.161(2)
_cell_length_b 11.338(6)
_cell_length_c 17.206(13)
_cell_measurement_reflns_used 25
_cell_measurement_temperature 210(1)
_cell_measurement_theta_max 10
_cell_measurement_theta_min 8
_cell_volume 1846(2)
_diffrn_measurement_device 'Enraf-Nonius CAD4'
_diffrn_measurement_method \w-2\q
_diffrn_radiation_type MoK\a
_diffrn_radiation_wavelength 0.71069
_diffrn_reflns_av_R_equivalents 0.2280
_diffrn_reflns_limit_h_max 13
_diffrn_reflns_limit_h_min 0
_diffrn_reflns_limit_k_max 12
_diffrn_reflns_limit_k_min -13
_diffrn_reflns_limit_l_max 15
_diffrn_reflns_limit_l_min -20
_diffrn_reflns_number 6131
_diffrn_reflns_theta_max 25
_diffrn_standards_decay_% <3.5
_diffrn_standards_interval_time 480
_diffrn_standards_number 2
_exptl_absorpt_coefficient_mu 0.91
_exptl_absorpt_correction_type none
_exptl_crystal_colour orange
_exptl_crystal_density_diffrn 1.458
_exptl_crystal_description 'rhombic block'
_exptl_crystal_size_max 0.45
_exptl_crystal_size_mid 0.4
_exptl_crystal_size_min 0.4
_refine_diff_density_max '0.83 (near Rh,S)'
_refine_diff_density_min -1.14
_refine_ls_extinction_method none
_refine_ls_goodness_of_fit_obs 1.618
_refine_ls_hydrogen_treatment 'H atoms: see text'
_refine_ls_number_parameters 359
_refine_ls_number_reflns 5364
_refine_ls_R_factor_obs 0.0528
_refine_ls_shift/esd_max 0.001
_refine_ls_structure_factor_coef F
_refine_ls_weighting_details 'w = 1/[\s^2^(F)+0.000391F^2^]'
_refine_ls_weighting_scheme calc
_refine_ls_wR_factor_obs 0.0846
_reflns_number_observed 5364
_reflns_number_total 5771
_reflns_observed_criterion F>=2.0\s(F)
_cod_data_source_file mu1131.cif
_cod_data_source_block mu1131_structure_1_of_1
_cod_depositor_comments
;
The following automatic conversions were performed:

'_refine_ls_weighting_scheme' value '1/[\s^2^(F)+0.000391F^2^]' was
changed to 'calc'. New tag '_refine_ls_weighting_details' was
created. The value of the new tag was set to 'w =
1/[\s^2^(F)+0.000391F^2^]'.

Automatic conversion script
Id: cif_fix_values 3143 2015-03-26 13:38:13Z robertas 
;
_cod_original_cell_volume 1845.8
_cod_original_formula_sum 'C28 H38 B9 Cl4 P2 Rh1 S1'
_cod_database_code 2003282

loop_
_symmetry_equiv_pos_as_xyz
x,y,z
-x,-y,-z

loop_
_atom_site_label
_atom_site_fract_x
_atom_site_fract_y
_atom_site_fract_z
_atom_site_U_iso_or_equiv
Rh(8) .10159(4) .23566(4) .18360(2) .0225(3)
S(7) .11964(15) .23326(4) .04986(9) .0329(9)
B(1) .4036(7) .2508(6) .1661(4) .034(4)
B(2) .3064(7) .2417(6) .0623(5) .040(5)
B(3) .2224(7) .1522(6) .1292(4) .036(4)
B(4) .3169(7) .2520(7) .2379(4) .035(4)
B(5) .4478(7) .4029(7) .2413(4) .038(5)
B(6) .4354(7) .3974(6) .1346(5) .040(5)
B(9) .2969(7) .4072(6) .2532(4) .031(4)
B(10) .3738(7) .4957(6) .1842(5) .039(5)
B(11) .2809(8) .3938(7) .0706(5) .048(5)
P(1) -.06066(14) .32101(13) .17119(9) .0268(9)
P(2) .06739(14) .20171(13) .30155(9) .0253(9)
C(1) -.1253(6) .3010(6) .2570(3) .034(4)
C(2) -.0118(6) .3051(5) .3363(3) .030(4)
C(11) .0233(4) .4997(3) .18605(18) .032(4)
C(12) .0528(4) .5403(3) .11858(18) .042(4)
C(13) .1266(4) .6749(3) .12856(18) .051(5)
C(14) .1709(4) .7690(4) .20602(18) .055(5)
C(15) .1414(4) .7285(3) .27350(18) .059(5)
C(16) .0676(4) .5938(3) .26352(18) .044(4)
C(21) -.2162(3) .2552(3) .0744(2) .028(3)
C(22) -.2937(3) .3264(3) .0542(2) .036(4)
C(23) -.4158(3) .2711(3) -.0191(2) .045(5)
C(24) -.4603(3) .1445(3) -.0722(2) .048(5)
C(25) -.3828(3) .0733(3) -.0520(2) .059(5)
C(26) -.2607(3) .1286(3) .0213(2) .042(4)
C(31) .2028(4) .2187(3) .3993(2) .031(4)
C(32) .2954(4) .3439(3) .4569(2) .036(4)
C(33) .4010(4) .3566(3) .5305(2) .048(5)
C(34) .4139(4) .2439(3) .5465(2) .054(5)
C(35) .3213(4) .1187(3) .4889(2) .060(6)
C(36) .2158(4) .1061(3) .4153(2) .045(5)
C(41) -.0651(4) .0311(3) .2671(2) .029(4)
C(42) -.1699(4) -.0077(4) .2992(2) .037(4)
C(43) -.2717(4) -.1392(3) .2695(2) .047(5)
C(44) -.2686(4) -.2319(3) .2077(2) .049(5)
C(45) -.1637(4) -.1931(3) .1756(2) .043(4)
C(46) -.0620(4) -.0616(3) .2053(2) .042(4)
C(1S) .8552(7) .6712(7) .3824(4) .053(5)
Cl(1S) .88088(18) .54710(16) .42582(10) .0528(12)
Cl(2S) .9828(2) .83078(18) .44954(14) .0727(15)
C(2S) .5842(8) .2122(9) .3942(6) .079(7)
Cl(3S) .5329(4) .0492(3) .3362(2) .145(3)
Cl(4S) .7290(3) .2621(3) .4889(3) .144(3)
H(1) .47647 .20521 .17341 0.063(4)
H(2) .31065 .19527 .00279 0.063(4)
H(3) .16956 .04300 .11133 0.063(4)
H(4) .32811 .21083 .29217 0.063(4)
H(5) .54515 .46145 .29795 0.063(4)
H(6) .52686 .45302 .12056 0.063(4)
H(9) .29475 .46213 .31090 0.063(4)
H(10) .41791 .60461 .20129 0.063(4)
H(11) .26993 .44136 .01957 0.063(4)
H(0) .27615 .47601 .19069 0.063(4)
H(1A) -.2164 .2068 .2355 0.063(4)
H(1B) -.1530 .3805 .2734 0.063(4)
H(2A) .0671 .4062 .3683 0.063(4)
H(2B) -.0585 .2667 .3792 0.063(4)
H(12) .0186 .4674 .05861 0.063(4)
H(13) .1495 .7063 .07632 0.063(4)
H(14) .2280 .8733 .21375 0.063(4)
H(15) .1756 .8013 .33347 0.063(4)
H(16) .0447 .5624 .31576 0.063(4)
H(22) -.2592 .4245 .09527 0.063(4)
H(23) -.4759 .3263 -.03742 0.063(4)
H(24) -.5549 .1017 -.12889 0.063(4)
H(25) -.4172 -.0247 -.09309 0.063(4)
H(26) -.2006 .0734 .03690 0.063(4)
H(32) .2854 .4311 .44449 0.063(4)
H(33) .4726 .4535 .57515 0.063(4)
H(34) .4956 .2537 .60355 0.063(4)
H(35) .3313 .0315 .50129 0.063(4)
H(36) .1441 .0091 .37064 0.063(4)
H(42) -.1724 .0641 .34699 0.063(4)
H(43) -.3529 -.1692 .29434 0.063(4)
H(44) -.3474 -.3337 .18474 0.063(4)
H(45) -.1613 -.2649 .12780 0.063(4)
H(46) .0192 -.0316 .18045 0.063(4)
H(1S) .8629 .6573 .3209 0.063(4)
H(2S) .7527 .6632 .3751 0.063(4)
H(3S) .6113 .2776 .3563 0.063(4)
H(4S) .4987 .2175 .4092 0.063(4)

loop_
_geom_angle_atom_site_label_1
_geom_angle_atom_site_label_2
_geom_angle_atom_site_label_3
_geom_angle
_geom_angle_publ_flag
S(7) Rh(8) B(3) 53.13(19) yes
S(7) Rh(8) B(4) 90.1(2) yes
S(7) Rh(8) B(9) 94.4(2) yes
S(7) Rh(8) P(1) 99.22(6) yes
S(7) Rh(8) P(2) 170.62(6) yes
B(3) Rh(8) B(4) 47.2(3) yes
B(3) Rh(8) B(9) 85.9(3) yes
B(3) Rh(8) P(1) 151.89(19) yes
B(3) Rh(8) P(2) 122.28(19) yes
B(4) Rh(8) B(9) 49.9(3) yes
B(4) Rh(8) P(1) 152.4(2) yes
B(4) Rh(8) P(2) 90.8(2) yes
B(9) Rh(8) P(1) 103.2(2) yes
B(9) Rh(8) P(2) 93.3(2) yes
P(1) Rh(8) P(2) 84.22(6) yes
Rh(8) S(7) B(2) 107.1(2) yes
Rh(8) S(7) B(3) 60.3(2) yes
Rh(8) S(7) B(11) 105.6(3) yes
B(2) S(7) B(3) 55.1(3) yes
B(2) S(7) B(11) 56.1(3) yes
B(3) S(7) B(11) 96.7(3) yes
B(2) B(1) B(3) 64.6(4) no
B(2) B(1) B(6) 60.2(4) no
B(3) B(1) B(4) 60.6(4) no
B(6) B(5) B(10) 58.5(4) no
B(9) B(5) B(10) 63.0(4) no
B(1) B(6) B(2) 59.6(4) no
B(1) B(6) B(5) 60.4(4) no
B(2) B(6) B(11) 63.5(5) no
B(5) B(6) B(10) 61.0(4) no
B(10) B(6) B(11) 64.5(5) no
Rh(8) B(9) B(4) 67.6(3) yes
Rh(8) B(9) B(10) 113.8(4) yes
B(4) B(9) B(5) 58.6(4) no
B(5) B(9) B(10) 59.1(4) no
B(5) B(10) B(6) 60.5(4) no
B(5) B(10) B(9) 57.9(4) no
B(6) B(10) B(11) 57.2(4) no
B(9) B(10) B(11) 111.0(5) yes
S(7) B(11) B(2) 64.1(4) yes
S(7) B(11) B(10) 113.9(5) yes
B(2) B(11) B(6) 59.3(4) no
B(6) B(11) B(10) 58.3(4) no
Rh(8) P(1) C(1) 109.3(2) yes
Rh(8) P(1) C(11) 110.02(14) yes
Rh(8) P(1) C(21) 120.07(14) yes
C(1) P(1) C(11) 106.3(2) yes
C(1) P(1) C(21) 105.1(2) yes
B(4) B(1) B(5) 59.4(4) no
B(5) B(1) B(6) 60.3(4) no
S(7) B(2) B(3) 64.2(3) yes
S(7) B(2) B(11) 59.8(4) yes
B(1) B(2) B(3) 57.7(4) no
B(1) B(2) B(6) 60.3(4) no
B(6) B(2) B(11) 57.3(4) no
Rh(8) B(3) S(7) 66.6(2) yes
Rh(8) B(3) B(4) 66.1(3) yes
S(7) B(3) B(2) 60.6(3) yes
B(1) B(3) B(2) 57.6(4) no
B(1) B(3) B(4) 60.4(4) no
Rh(8) B(4) B(3) 66.7(3) yes
Rh(8) B(4) B(9) 62.5(3) yes
B(1) B(4) B(3) 59.0(4) no
B(1) B(4) B(5) 60.5(4) no
B(5) B(4) B(9) 58.7(4) no
B(1) B(5) B(4) 60.1(4) no
B(1) B(5) B(6) 59.3(4) no
B(4) B(5) B(9) 62.7(4) no
C(11) P(1) C(21) 105.20(18) yes
Rh(8) P(2) C(2) 110.1(2) yes
Rh(8) P(2) C(31) 124.68(14) yes
Rh(8) P(2) C(41) 104.37(14) yes
C(2) P(2) C(31) 104.5(2) yes
C(2) P(2) C(41) 106.0(2) yes
(31) P(2) C(41) 105.84(19) yes
P(1) C(1) C(2) 110.3(4) yes
P(2) C(2) C(1) 108.5(4) yes
P(1) C(11) C(12) 117.4(3) yes
P(1) C(11) C(16) 122.4(3) yes
P(1) C(21) C(22) 121.3(3) yes
P(1) C(21) C(26) 118.7(3) yes
P(2) C(31) C(32) 120.3(3) yes
P(2) C(31) C(36) 119.7(3) yes
P(2) C(41) C(42) 121.8(3) yes
P(2) C(41) C(46) 118.2(3) yes
Cl(1S) C(1S) Cl(2S) 110.7(4) no
Cl(3S) C(2S) Cl(4S) 110.5(6) no
B(2) B(1) B(4) 114.2(5) no
B(2) B(1) B(5) 111.4(5) no
B(3) B(1) B(5) 108.5(5) no
B(3) B(1) B(6) 109.4(5) no
B(4) B(1) B(6) 108.4(5) no
S(7) B(2) B(1) 112.3(5) no
Rh(8) B(4) B(1) 116.4(4) no
Rh(8) B(4) B(5) 113.5(4) no
B(1) B(4) B(9) 108.1(5) no
B(3) B(4) B(5) 108.1(5) no
B(3) B(4) B(9) 110.5(5) no
B(1) B(5) B(9) 111.0(5) no
B(1) B(5) B(10) 107.8(5) no
B(4) B(5) B(6) 108.1(5) no
B(4) B(5) B(10) 111.7(5) no
B(6) B(5) B(9) 109.8(5) no
B(1) B(6) B(10) 110.7(5) no
B(1) B(6) B(11) 110.9(6) no
B(2) B(6) B(5) 110.9(5) no
B(2) B(6) B(10) 115.7(6) no
B(1) B(2) B(11) 106.5(5) no
B(3) B(2) B(6) 104.3(5) no
B(3) B(2) B(11) 106.3(5) no
Rh(8) B(3) B(1) 116.9(4) no
Rh(8) B(3) B(2) 116.9(4) no
S(7) B(3) B(1) 109.2(4) no
S(7) B(3) B(4) 115.1(4) no
B(2) B(3) B(4) 108.3(5) no
S(7) B(11) B(6) 113.2(5) no
B(2) B(11) B(10) 107.4(5) no
B(5) B(6) B(11) 113.1(6) no
Rh(8) B(9) B(5) 117.7(4) no
B(4) B(9) B(10) 105.5(5) no
B(5) B(10) B(11) 106.9(5) no
B(6) B(10) B(9) 107.3(5) no
C(22) C(23) C(24) 120.0(3) no
C(23) C(24) C(25) 120.0(3) no
C(24) C(25) C(26) 120.0(3) no
C(25) C(26) C(21) 120.0(3) no
C(22) C(21) C(26) 120.0(3) no
C(33) C(32) C(31) 120.0(3) no
C(32) C(33) C(34) 120.0(3) no
C(13) C(12) C(11) 120.0(4) no
C(12) C(13) C(14) 120.0(4) no
C(13) C(14) C(15) 120.0(4) no
C(14) C(15) C(16) 120.0(4) no
C(15) C(16) C(11) 120.0(4) no
C(12) C(11) C(16) 120.0(4) no
C(23) C(22) C(21) 120.0(3) no
C(33) C(34) C(35) 120.0(3) no
C(34) C(35) C(36) 120.0(3) no
C(35) C(36) C(31) 120.0(3) no
C(32) C(31) C(36) 120.0(3) no
C(43) C(42) C(41) 120.0(4) no
C(42) C(43) C(44) 120.0(4) no
C(43) C(44) C(45) 120.0(4) no
C(44) C(45) C(46) 120.0(4) no
C(45) C(46) C(41) 120.0(4) no
C(42) C(41) C(46) 120.0(4) no

loop_
_geom_bond_atom_site_label_1
_geom_bond_atom_site_label_2
_geom_bond_distance
_geom_bond_publ_flag
Rh(8) S(7) 2.3659(17) yes
Rh(8) B(3) 2.239(7) yes
Rh(8) B(4) 2.228(7) yes
Rh(8) B(9) 2.139(7) yes
Rh(8) P(1) 2.3214(16) yes
Rh(8) P(2) 2.2365(16) yes
S(7) B(2) 1.996(8) yes
S(7) B(3) 2.062(8) yes
S(7) B(11) 1.918(9) yes
B(1) B(2) 1.757(11) yes
B(1) B(3) 1.759(10) yes
B(1) B(4) 1.783(10) yes
B(1) B(5) 1.791(11) yes
B(1) B(6) 1.770(11) yes
B(2) B(3) 1.879(11) yes
B(2) B(6) 1.768(11) yes
B(2) B(11) 1.840(12) yes
B(3) B(4) 1.787(10) yes
B(4) B(5) 1.771(11) yes
B(4) B(9) 1.843(10) yes
B(5) B(6) 1.790(11) yes
B(5) B(9) 1.773(11) yes
B(5) B(10) 1.797(11) yes
B(6) B(10) 1.752(11) yes
B(6) B(11) 1.730(12) yes
B(9) B(10) 1.866(10) yes
B(10) B(11) 1.859(11) yes
P(1) C(1) 1.834(6) yes
P(1) C(11) 1.829(4) yes
P(1) C(21) 1.814(4) yes
P(2) C(2) 1.838(6) yes
P(2) C(31) 1.823(4) yes
P(2) C(41) 1.815(4) yes
C(1) C(2) 1.542(9) yes
C(1S) Cl(1S) 1.763(8) no
C(1S) Cl(2S) 1.766(8) no
C(2S) Cl(3S) 1.748(10) no
C(2S) Cl(4S) 1.750(10) no
B(1) H(1) 1.102(7) no
B(2) H(2) 1.100(8) no
B(3) H(3) 1.100(7) no
B(4) H(4) 1.100(7) no
B(5) H(5) 1.100(8) no
B(6) H(6) 1.102(8) no
B(9) H(9) 1.101(7) no
B(9) H(0) 1.435(7) no
B(10) H(10) 1.099(8) no
B(10) H(0) 1.073(8) no
B(11) H(11) 1.098(8) no
C(12) H(12) 1.080(5) no
C(13) C(14) 1.395(5) no
C(13) H(13) 1.080(5) no
C(14) C(15) 1.395(5) no
C(14) H(14) 1.080(5) no
C(15) C(16) 1.395(5) no
C(15) H(15) 1.080(5) no
C(16) C(11) 1.395(5) no
C(16) H(16) 1.080(5) no
C(22) C(23) 1.395(5) no
C(22) C(21) 1.395(5) no
C(22) H(22) 1.080(5) no
C(23) C(24) 1.395(5) no
C(23) H(23) 1.080(5) no
C(24) C(25) 1.395(5) no
C(24) H(24) 1.080(5) no
C(25) C(26) 1.395(5) no
C(25) H(25) 1.080(5) no
C(26) C(21) 1.395(5) no
C(26) H(26) 1.080(5) no
C(32) C(33) 1.395(5) no
C(32) C(31) 1.395(5) no
C(32) H(32) 1.080(5) no
C(33) C(34) 1.395(5) no
C(33) H(33) 1.080(5) no
C(34) C(35) 1.395(5) no
C(34) H(34) 1.080(5) no
C(35) C(36) 1.395(5) no
C(35) H(35) 1.080(5) no
C(36) C(31) 1.395(5) no
C(36) H(36) 1.080(5) no
C(42) C(43) 1.395(5) no
C(42) C(41) 1.395(5) no
C(42) H(42) 1.080(5) no
C(43) C(44) 1.395(5) no
C(43) H(43) 1.080(5) no
C(44) C(45) 1.395(5) no
C(44) H(44) 1.080(5) no
C(45) C(46) 1.395(5) no
C(45) H(45) 1.080(5) no
C(46) C(41) 1.395(5) no
C(46) H(46) 1.080(5) no
C(1S) H(1S) 1.080(11) no
C(1S) H(2S) 1.080(11) no
C(1) H(1A) 1.080(9) no
C(1) H(1B) 1.080(9) no
C(2) H(2A) 1.080(9) no
C(2) H(2B) 1.080(9) no
C(12) C(13) 1.395(5) no
C(12) C(11) 1.395(5) no
C(2S) H(3S) 1.080(14) no
C(2S) H(4S) 1.080(14) no
